data_4083040
loop_
_publ_author_name
'Hill, Anthony F.'
'McQueen, Caitlin M. A.'

_publ_section_title
;
 Dihydroperimidine-Derived PNP Pincer Complexes as Intermediates en Route
 to N-Heterocyclic Carbene Pincer Complexes
;
_journal_issue 8
_journal_name_full Organometallics
_journal_page_first 1909
_journal_paper_doi 10.1021/om5000985
_journal_volume 33
_journal_year 2014
_chemical_compound_source 'Research School of Chemistry'
_chemical_formula_moiety 'C55 H47 Cl2 N2 P3 Ru, C H2 Cl2'
_chemical_formula_sum 'C56 H49 Cl4 N2 P3 Ru'
_chemical_formula_weight 1085.82
_space_group_IT_number 2
_symmetry_cell_setting triclinic
_symmetry_space_group_name_Hall '-P 1'
_symmetry_space_group_name_H-M 'P -1'
_atom_sites_solution_hydrogens geom
_atom_sites_solution_primary direct
_cell_angle_alpha 71.3895(12)
_cell_angle_beta 76.4431(16)
_cell_angle_gamma 72.4232(16)
_cell_formula_units_Z 2
_cell_length_a 11.3781(2)
_cell_length_b 12.6054(4)
_cell_length_c 18.8891(6)
_cell_measurement_reflns_used 36577
_cell_measurement_temperature 200
_cell_measurement_theta_max 27
_cell_measurement_theta_min 2.55
_cell_volume 2418.91(12)
_computing_cell_refinement 'DENZO/SCALEPACK (Otwinowski & Minor, 1997)'
_computing_data_collection 'COLLECT (Nonius, 2001).'
_computing_data_reduction 'DENZO/SCALEPACK (Otwinowski & Minor, 1997)'
_computing_molecular_graphics 'ORTEP-3 for Windows v. 2.01'
_computing_publication_material 'CRYSTALS (Betteridge et al., 2003)'
_computing_structure_refinement 'CRYSTALS (Betteridge et al., 2003)'
_computing_structure_solution 'SIR92 (Altomare et al., 1994)'
_diffrn_ambient_temperature 200
_diffrn_measured_fraction_theta_full 0.996
_diffrn_measured_fraction_theta_max 0.994
_diffrn_measurement_device 'Nonius KappaCCD'
_diffrn_measurement_device_type Area
_diffrn_measurement_method \w
_diffrn_radiation_monochromator graphite
_diffrn_radiation_type 'Mo K\a'
_diffrn_radiation_wavelength 0.71073
_diffrn_reflns_av_R_equivalents 0.060
_diffrn_reflns_limit_h_max 13
_diffrn_reflns_limit_h_min -14
_diffrn_reflns_limit_k_max 16
_diffrn_reflns_limit_k_min -16
_diffrn_reflns_limit_l_max 24
_diffrn_reflns_limit_l_min -24
_diffrn_reflns_number 46625
_diffrn_reflns_theta_full 26.989
_diffrn_reflns_theta_max 27.539
_diffrn_reflns_theta_min 2.617
_diffrn_standards_number 0
_exptl_absorpt_coefficient_mu 0.686
_exptl_absorpt_correction_T_max 0.979
_exptl_absorpt_correction_T_min 0.902
_exptl_absorpt_correction_type integration
_exptl_absorpt_process_details
;
Gaussian integration (Coppens, 1970)
;
_exptl_crystal_colour orange
_exptl_crystal_density_diffrn 1.491
_exptl_crystal_density_method 'not measured'
_exptl_crystal_description needle
_exptl_crystal_F_000 1112
_exptl_crystal_size_max 0.280
_exptl_crystal_size_mid 0.100
_exptl_crystal_size_min 0.040
_refine_diff_density_max 0.90
_refine_diff_density_min -0.90
_refine_ls_extinction_method None
_refine_ls_goodness_of_fit_ref 0.9639
_refine_ls_hydrogen_treatment none
_refine_ls_matrix_type full
_refine_ls_number_parameters 605
_refine_ls_number_reflns 11091
_refine_ls_number_restraints 8
_refine_ls_R_factor_all 0.0717
_refine_ls_R_factor_gt 0.0416
_refine_ls_shift/su_max 0.0008686
_refine_ls_shift/su_mean 4.1432071
_refine_ls_structure_factor_coef Fsqd
_refine_ls_weighting_details
;
 Method= Modified Sheldrick 
 w=1/[\s^2^(F^2^) + ( 0.04P)^2^ + 2.12P] 
 ,where P=(max(Fo^2^,0) + 2Fc^2^)/3 
;
_refine_ls_weighting_scheme calc
_refine_ls_wR_factor_all 0.0964
_refine_ls_wR_factor_gt 0.0854
_refine_ls_wR_factor_ref 0.0964
_reflns_limit_h_max 14
_reflns_limit_h_min -14
_reflns_limit_k_max 16
_reflns_limit_k_min -15
_reflns_limit_l_max 24
_reflns_limit_l_min 0
_reflns_number_gt 7968
_reflns_number_total 11119
_reflns_threshold_expression I>2.0\s(I)
_oxford_diffrn_Wilson_B_factor 2.64
_oxford_diffrn_Wilson_scale 17.50
_oxford_refine_ls_r_factor_ref 0.0717
_oxford_refine_ls_scale 0.24142(11)
_oxford_reflns_number_all 11091
_oxford_reflns_threshold_expression_ref I>-10.0\s(I)
_cod_data_source_file om5000985_si_001.cif
_cod_data_source_block 1
_cod_depositor_comments
;
The following automatic conversions were performed:

'_symmetry_cell_setting' value 'Triclinic' changed to 'triclinic'
according to
/usr/data/users/saulius/crontab/automatic-downloads/rss-feeds/ACS/lib/dictionaries/cif_core.dic
dictionary named 'cif_core.dic' version 2.4.2 from 2011-04-26.

Automatic conversion script
Id: cif_fix_values 2281 2013-09-26 08:29:07Z andrius 

 Adding full bibliography for 4083039--4083042.cif.
;
_cod_original_sg_symbol_H-M 'P -1 '
_cod_database_code 4083040

loop_
_symmetry_equiv_pos_as_xyz
x,y,z
-x,-y,-z

loop_
_atom_site_label
_atom_site_type_symbol
_atom_site_fract_x
_atom_site_fract_y
_atom_site_fract_z
_atom_site_U_iso_or_equiv
_atom_site_occupancy
_atom_site_adp_type
_atom_site_refinement_flags_posn
_atom_site_refinement_flags_adp
_atom_site_refinement_flags_occupancy
C1 C 0.5991(3) 0.5443(3) 0.14514(18) 0.0402 1.0000 Uani . . .
C2 C 0.4730(3) 0.4281(3) 0.14091(18) 0.0407 1.0000 Uani . . .
C3 C 0.4403(3) 0.3699(3) 0.1012(2) 0.0478 1.0000 Uani . . .
C4 C 0.3146(4) 0.3670(3) 0.1087(2) 0.0585 1.0000 Uani . . .
C5 C 0.2233(3) 0.4226(4) 0.1555(2) 0.0623 1.0000 Uani . . .
C6 C 0.2525(3) 0.4834(3) 0.1967(2) 0.0557 1.0000 Uani . . .
C7 C 0.1626(3) 0.5390(4) 0.2473(2) 0.0698 1.0000 Uani . . .
C8 C 0.1943(3) 0.5950(4) 0.2886(2) 0.0693 1.0000 Uani . . .
C9 C 0.3174(3) 0.6021(3) 0.2802(2) 0.0570 1.0000 Uani . . .
C10 C 0.4090(3) 0.5502(3) 0.23061(19) 0.0445 1.0000 Uani . . .
C11 C 0.3796(3) 0.4883(3) 0.18865(19) 0.0450 1.0000 Uani . . .
C22 C 0.6051(3) 0.5216(3) 0.27811(19) 0.0397 1.0000 Uani . . .
C21 C 0.6860(3) 0.4105(3) 0.06712(17) 0.0378 1.0000 Uani . . .
C31 C 0.7281(3) 0.1928(3) 0.03711(17) 0.0402 1.0000 Uani . . .
C32 C 0.7565(4) 0.2266(3) -0.04159(19) 0.0548 1.0000 Uani . . .
C33 C 0.7062(4) 0.1891(4) -0.0864(2) 0.0634 1.0000 Uani . . .
C34 C 0.6261(4) 0.1194(4) -0.0533(2) 0.0682 1.0000 Uani . . .
C35 C 0.5998(4) 0.0818(4) 0.0240(2) 0.0699 1.0000 Uani . . .
C36 C 0.6502(3) 0.1183(3) 0.0696(2) 0.0539 1.0000 Uani . . .
C41 C 0.9377(3) 0.2642(3) 0.04509(17) 0.0379 1.0000 Uani . . .
C42 C 1.0356(4) 0.1730(4) 0.0676(2) 0.0693 1.0000 Uani . . .
C43 C 1.1570(4) 0.1717(4) 0.0318(3) 0.0805 1.0000 Uani . . .
C44 C 1.1818(3) 0.2610(4) -0.0266(2) 0.0571 1.0000 Uani . . .
C45 C 1.0879(4) 0.3531(3) -0.0483(2) 0.0636 1.0000 Uani . . .
C46 C 0.9664(3) 0.3559(3) -0.0130(2) 0.0600 1.0000 Uani . . .
C51 C 0.4925(3) 0.3579(3) 0.38789(17) 0.0353 1.0000 Uani . . .
C52 C 0.4589(3) 0.4186(3) 0.44251(19) 0.0456 1.0000 Uani . . .
C53 C 0.3412(3) 0.4303(3) 0.4860(2) 0.0512 1.0000 Uani . . .
C54 C 0.2567(3) 0.3785(3) 0.4756(2) 0.0500 1.0000 Uani . . .
C55 C 0.2890(3) 0.3179(3) 0.42263(19) 0.0438 1.0000 Uani . . .
C56 C 0.4060(3) 0.3075(3) 0.37823(18) 0.0379 1.0000 Uani . . .
C61 C 0.7480(3) 0.3507(3) 0.38552(17) 0.0355 1.0000 Uani . . .
C62 C 0.7394(3) 0.2804(3) 0.45903(18) 0.0415 1.0000 Uani . . .
C63 C 0.8237(3) 0.2672(3) 0.5063(2) 0.0494 1.0000 Uani . . .
C64 C 0.9168(3) 0.3259(3) 0.4799(2) 0.0510 1.0000 Uani . . .
C65 C 0.9257(3) 0.3972(3) 0.4081(2) 0.0477 1.0000 Uani . . .
C66 C 0.8425(3) 0.4102(3) 0.36022(19) 0.0407 1.0000 Uani . . .
C71 C 1.0012(3) 0.0866(3) 0.27524(16) 0.0349 1.0000 Uani . . .
C72 C 1.0376(3) 0.1695(3) 0.29375(18) 0.0404 1.0000 Uani . . .
C73 C 1.1604(3) 0.1736(3) 0.28014(19) 0.0510 1.0000 Uani . . .
C74 C 1.2501(3) 0.0966(4) 0.2465(2) 0.0626 1.0000 Uani . . .
C75 C 1.2175(3) 0.0097(5) 0.2315(3) 0.0749 1.0000 Uani . . .
C76 C 1.0939(3) 0.0045(4) 0.2458(2) 0.0571 1.0000 Uani . . .
C81 C 0.7917(3) 0.0533(2) 0.38961(16) 0.0329 1.0000 Uani . . .
C82 C 0.8808(3) -0.0039(3) 0.43743(17) 0.0403 1.0000 Uani . . .
C83 C 0.8457(3) -0.0402(3) 0.51502(18) 0.0459 1.0000 Uani . . .
C84 C 0.7217(3) -0.0200(3) 0.54610(18) 0.0456 1.0000 Uani . . .
C85 C 0.6319(3) 0.0358(3) 0.49936(18) 0.0419 1.0000 Uani . . .
C86 C 0.6663(3) 0.0711(3) 0.42169(17) 0.0361 1.0000 Uani . . .
C91 C 0.8391(3) -0.0381(3) 0.26497(18) 0.0376 1.0000 Uani . . .
C92 C 0.8368(3) -0.1413(3) 0.3212(2) 0.0520 1.0000 Uani . . .
C93 C 0.8517(4) -0.2433(3) 0.3020(2) 0.0647 1.0000 Uani . . .
C94 C 0.8688(3) -0.2442(3) 0.2281(2) 0.0572 1.0000 Uani . . .
C95 C 0.8713(4) -0.1427(3) 0.1720(2) 0.0555 1.0000 Uani . . .
C96 C 0.8550(3) -0.0415(3) 0.1915(2) 0.0477 1.0000 Uani . . .
C97 C 0.4692(5) 0.1265(4) 0.7059(3) 0.0838 1.0000 Uani D . .
Ru1 Ru 0.71509(2) 0.26759(2) 0.221372(13) 0.0287 1.0000 Uani . . .
P3 P 0.83358(6) 0.09738(6) 0.28671(4) 0.0306 1.0000 Uani . . .
Cl1 Cl 0.55720(6) 0.16181(6) 0.24714(4) 0.0339 1.0000 Uani . . .
Cl2 Cl 0.87147(6) 0.37718(6) 0.18678(4) 0.0351 1.0000 Uani . . .
P2 P 0.64061(6) 0.36132(6) 0.32210(4) 0.0316 1.0000 Uani . . .
P1 P 0.77893(7) 0.26020(7) 0.09396(4) 0.0339 1.0000 Uani . . .
Cl3 Cl 0.45911(11) 0.16623(11) 0.78870(7) 0.0825 1.0000 Uani . . .
N2 N 0.5321(2) 0.5624(2) 0.21602(15) 0.0408 1.0000 Uani . . .
N1 N 0.6013(2) 0.4288(2) 0.13803(14) 0.0349 1.0000 Uani . . .
H11 H 0.6847 0.5478 0.1409 0.0478 1.0000 Uiso R . .
H12 H 0.5597 0.6037 0.1038 0.0479 1.0000 Uiso R . .
H31 H 0.5009 0.3313 0.0695 0.0579 1.0000 Uiso R . .
H41 H 0.2948 0.3265 0.0818 0.0687 1.0000 Uiso R . .
H51 H 0.1410 0.4204 0.1603 0.0760 1.0000 Uiso R . .
H71 H 0.0796 0.5377 0.2519 0.0842 1.0000 Uiso R . .
H81 H 0.1338 0.6291 0.3224 0.0838 1.0000 Uiso R . .
H91 H 0.3384 0.6416 0.3080 0.0690 1.0000 Uiso R . .
H221 H 0.6836 0.5432 0.2581 0.0480 1.0000 Uiso R . .
H222 H 0.5602 0.5596 0.3175 0.0480 1.0000 Uiso R . .
H212 H 0.7412 0.4611 0.0521 0.0460 1.0000 Uiso R . .
H211 H 0.6408 0.4257 0.0263 0.0460 1.0000 Uiso R . .
H321 H 0.8100 0.2755 -0.0643 0.0670 1.0000 Uiso R . .
H331 H 0.7261 0.2130 -0.1388 0.0781 1.0000 Uiso R . .
H341 H 0.5898 0.0960 -0.0836 0.0820 1.0000 Uiso R . .
H351 H 0.5479 0.0319 0.0460 0.0844 1.0000 Uiso R . .
H361 H 0.6315 0.0934 0.1222 0.0642 1.0000 Uiso R . .
H421 H 1.0198 0.1101 0.1083 0.0845 1.0000 Uiso R . .
H431 H 1.2220 0.1090 0.0487 0.0973 1.0000 Uiso R . .
H441 H 1.2634 0.2587 -0.0517 0.0690 1.0000 Uiso R . .
H451 H 1.1046 0.4161 -0.0880 0.0763 1.0000 Uiso R . .
H461 H 0.9022 0.4207 -0.0280 0.0723 1.0000 Uiso R . .
H521 H 0.5157 0.4521 0.4500 0.0558 1.0000 Uiso R . .
H531 H 0.3194 0.4717 0.5220 0.0620 1.0000 Uiso R . .
H541 H 0.1779 0.3856 0.5049 0.0610 1.0000 Uiso R . .
H551 H 0.2318 0.2828 0.4165 0.0534 1.0000 Uiso R . .
H561 H 0.4277 0.2675 0.3410 0.0459 1.0000 Uiso R . .
H621 H 0.6758 0.2412 0.4777 0.0501 1.0000 Uiso R . .
H631 H 0.8167 0.2191 0.5551 0.0599 1.0000 Uiso R . .
H641 H 0.9729 0.3171 0.5111 0.0619 1.0000 Uiso R . .
H651 H 0.9876 0.4377 0.3905 0.0569 1.0000 Uiso R . .
H661 H 0.8504 0.4584 0.3113 0.0494 1.0000 Uiso R . .
H721 H 0.9770 0.2222 0.3161 0.0504 1.0000 Uiso R . .
H731 H 1.1826 0.2296 0.2933 0.0613 1.0000 Uiso R . .
H741 H 1.3330 0.1021 0.2339 0.0751 1.0000 Uiso R . .
H751 H 1.2799 -0.0464 0.2115 0.0911 1.0000 Uiso R . .
H761 H 1.0720 -0.0550 0.2357 0.0678 1.0000 Uiso R . .
H821 H 0.9651 -0.0183 0.4170 0.0489 1.0000 Uiso R . .
H831 H 0.9072 -0.0792 0.5466 0.0553 1.0000 Uiso R . .
H841 H 0.6982 -0.0438 0.5983 0.0549 1.0000 Uiso R . .
H851 H 0.5470 0.0505 0.5204 0.0502 1.0000 Uiso R . .
H861 H 0.6053 0.1073 0.3902 0.0441 1.0000 Uiso R . .
H921 H 0.8257 -0.1413 0.3721 0.0632 1.0000 Uiso R . .
H931 H 0.8493 -0.3120 0.3403 0.0770 1.0000 Uiso R . .
H941 H 0.8771 -0.3127 0.2159 0.0698 1.0000 Uiso R . .
H951 H 0.8841 -0.1425 0.1216 0.0671 1.0000 Uiso R . .
H961 H 0.8550 0.0274 0.1531 0.0570 1.0000 Uiso R . .
Cl4 Cl 0.4773(7) 0.2338(3) 0.62296(19) 0.0850 0.648(14) Uani D U P
Cl5 Cl 0.5459(13) 0.2144(6) 0.6354(4) 0.0956 0.352(14) Uani D U P
H971 H 0.5141 0.0481 0.7112 0.1006 0.3521 Uiso R . .
H972 H 0.3881 0.1366 0.6956 0.1006 0.3521 Uiso R . .
H973 H 0.5420 0.0654 0.7027 0.1006 0.6479 Uiso R . .
H974 H 0.3976 0.0996 0.7103 0.1006 0.6479 Uiso R . .

loop_
_atom_site_aniso_label
_atom_site_aniso_U_11
_atom_site_aniso_U_22
_atom_site_aniso_U_33
_atom_site_aniso_U_23
_atom_site_aniso_U_13
_atom_site_aniso_U_12
C1 0.0350(16) 0.0296(16) 0.0488(19) 0.0024(14) -0.0086(13) -0.0100(12)
C2 0.0368(16) 0.0356(17) 0.0442(18) 0.0082(14) -0.0166(13) -0.0131(13)
C3 0.0464(19) 0.0411(19) 0.053(2) 0.0068(16) -0.0244(15) -0.0146(15)
C4 0.059(2) 0.058(2) 0.060(2) 0.0172(19) -0.0354(19) -0.0324(19)
C5 0.039(2) 0.069(3) 0.068(3) 0.020(2) -0.0273(18) -0.0250(18)
C6 0.0334(17) 0.060(2) 0.057(2) 0.0178(18) -0.0161(15) -0.0149(16)
C7 0.0319(19) 0.084(3) 0.068(3) 0.011(2) -0.0098(17) -0.0093(19)
C8 0.038(2) 0.075(3) 0.064(3) -0.001(2) 0.0027(17) 0.0025(18)
C9 0.0385(18) 0.052(2) 0.063(2) -0.0046(18) -0.0076(16) 0.0019(15)
C10 0.0317(16) 0.0374(18) 0.052(2) 0.0024(15) -0.0087(13) -0.0035(13)
C11 0.0353(16) 0.0370(18) 0.050(2) 0.0109(15) -0.0121(14) -0.0100(13)
C22 0.0347(16) 0.0337(17) 0.0505(19) -0.0100(14) -0.0062(13) -0.0097(12)
C21 0.0403(16) 0.0350(17) 0.0346(16) 0.0001(13) -0.0107(12) -0.0108(13)
C31 0.0482(18) 0.0384(18) 0.0362(17) -0.0061(14) -0.0161(13) -0.0106(14)
C32 0.078(3) 0.055(2) 0.0375(19) -0.0041(16) -0.0177(17) -0.0267(19)
C33 0.098(3) 0.062(3) 0.037(2) -0.0067(18) -0.025(2) -0.026(2)
C34 0.088(3) 0.079(3) 0.056(3) -0.019(2) -0.032(2) -0.030(2)
C35 0.086(3) 0.084(3) 0.062(3) -0.020(2) -0.016(2) -0.049(2)
C36 0.069(2) 0.064(2) 0.0398(19) -0.0107(17) -0.0097(16) -0.0341(19)
C41 0.0405(16) 0.0422(18) 0.0321(16) -0.0076(13) -0.0065(12) -0.0133(13)
C42 0.052(2) 0.065(3) 0.059(2) 0.011(2) 0.0040(18) -0.0062(19)
C43 0.046(2) 0.076(3) 0.077(3) 0.007(2) 0.0078(19) 0.004(2)
C44 0.0429(19) 0.073(3) 0.057(2) -0.017(2) 0.0026(16) -0.0241(18)
C45 0.056(2) 0.050(2) 0.073(3) -0.006(2) 0.0089(19) -0.0228(18)
C46 0.045(2) 0.047(2) 0.073(3) -0.0019(19) 0.0047(17) -0.0140(16)
C51 0.0275(14) 0.0352(16) 0.0415(17) -0.0094(13) -0.0052(12) -0.0063(12)
C52 0.0349(16) 0.055(2) 0.056(2) -0.0278(17) -0.0014(14) -0.0155(14)
C53 0.0394(18) 0.068(2) 0.056(2) -0.0358(19) 0.0021(15) -0.0139(16)
C54 0.0303(16) 0.064(2) 0.055(2) -0.0206(18) 0.0049(14) -0.0151(15)
C55 0.0324(16) 0.0445(19) 0.057(2) -0.0164(16) -0.0031(14) -0.0131(13)
C56 0.0328(15) 0.0403(18) 0.0434(18) -0.0145(14) -0.0054(12) -0.0100(13)
C61 0.0287(14) 0.0387(17) 0.0449(18) -0.0181(14) -0.0064(12) -0.0088(12)
C62 0.0395(17) 0.0435(19) 0.0456(19) -0.0131(15) -0.0094(13) -0.0126(14)
C63 0.053(2) 0.049(2) 0.050(2) -0.0103(16) -0.0188(16) -0.0118(16)
C64 0.0393(18) 0.059(2) 0.064(2) -0.0248(19) -0.0195(16) -0.0083(16)
C65 0.0314(16) 0.063(2) 0.058(2) -0.0272(19) -0.0036(14) -0.0161(15)
C66 0.0347(16) 0.0467(19) 0.0459(18) -0.0165(15) -0.0034(13) -0.0154(13)
C71 0.0297(14) 0.0413(17) 0.0319(15) -0.0040(13) -0.0091(11) -0.0088(12)
C72 0.0358(16) 0.0396(18) 0.0425(18) -0.0020(14) -0.0110(13) -0.0102(13)
C73 0.0450(19) 0.061(2) 0.048(2) 0.0041(17) -0.0179(15) -0.0263(17)
C74 0.0338(18) 0.098(3) 0.055(2) -0.013(2) -0.0069(16) -0.0238(19)
C75 0.0333(19) 0.123(4) 0.079(3) -0.056(3) 0.0000(18) -0.010(2)
C76 0.0368(18) 0.079(3) 0.064(2) -0.037(2) -0.0071(16) -0.0086(17)
C81 0.0344(15) 0.0297(15) 0.0338(16) -0.0046(12) -0.0069(11) -0.0095(12)
C82 0.0379(16) 0.0430(18) 0.0371(17) -0.0053(14) -0.0112(13) -0.0075(13)
C83 0.051(2) 0.048(2) 0.0362(18) -0.0018(15) -0.0169(14) -0.0107(15)
C84 0.057(2) 0.047(2) 0.0328(17) -0.0059(15) -0.0067(14) -0.0171(16)
C85 0.0405(17) 0.0458(19) 0.0399(18) -0.0103(15) -0.0014(13) -0.0161(14)
C86 0.0341(15) 0.0351(17) 0.0384(17) -0.0058(13) -0.0080(12) -0.0100(12)
C91 0.0311(15) 0.0357(17) 0.0463(18) -0.0107(14) -0.0097(12) -0.0060(12)
C92 0.071(2) 0.0371(19) 0.046(2) -0.0080(16) -0.0101(17) -0.0131(16)
C93 0.089(3) 0.033(2) 0.065(3) -0.0039(18) -0.015(2) -0.0116(19)
C94 0.065(2) 0.042(2) 0.069(3) -0.0219(19) -0.0188(19) -0.0064(17)
C95 0.070(2) 0.051(2) 0.052(2) -0.0200(18) -0.0177(18) -0.0101(18)
C96 0.062(2) 0.0398(19) 0.046(2) -0.0093(15) -0.0190(16) -0.0131(16)
C97 0.088(3) 0.058(3) 0.113(4) -0.018(3) -0.039(3) -0.015(2)
Ru1 0.02610(11) 0.02940(13) 0.03065(13) -0.00376(9) -0.00727(8) -0.00926(8)
P3 0.0276(3) 0.0322(4) 0.0315(4) -0.0053(3) -0.0079(3) -0.0075(3)
Cl1 0.0313(3) 0.0362(4) 0.0370(4) -0.0060(3) -0.0082(3) -0.0142(3)
Cl2 0.0303(3) 0.0357(4) 0.0396(4) -0.0047(3) -0.0063(3) -0.0136(3)
P2 0.0270(4) 0.0317(4) 0.0377(4) -0.0092(3) -0.0048(3) -0.0096(3)
P1 0.0359(4) 0.0357(4) 0.0297(4) -0.0027(3) -0.0081(3) -0.0125(3)
Cl3 0.0715(7) 0.0898(9) 0.0790(8) -0.0178(7) -0.0211(6) -0.0074(6)
N2 0.0328(13) 0.0346(14) 0.0496(16) -0.0069(12) -0.0035(11) -0.0072(10)
N1 0.0280(12) 0.0336(14) 0.0401(14) -0.0005(11) -0.0084(10) -0.0105(10)
Cl4 0.107(3) 0.0688(15) 0.0668(14) -0.0194(11) 0.0073(14) -0.0185(16)
Cl5 0.119(6) 0.085(3) 0.072(3) -0.029(2) -0.002(3) -0.010(3)

loop_
_atom_type_symbol
_atom_type_scat_dispersion_real
_atom_type_scat_dispersion_imag
_atom_type_scat_Cromer_Mann_a1
_atom_type_scat_Cromer_Mann_b1
_atom_type_scat_Cromer_Mann_a2
_atom_type_scat_Cromer_Mann_b2
_atom_type_scat_Cromer_Mann_a3
_atom_type_scat_Cromer_Mann_b3
_atom_type_scat_Cromer_Mann_a4
_atom_type_scat_Cromer_Mann_b4
_atom_type_scat_Cromer_Mann_c
_atom_type_scat_source
C 0.0033 0.0016 2.3100 20.8439 1.0200 10.2075 1.5886 0.5687 0.8650 51.6512 0.2156 'International Tables Vol C 4.2.6.8 and 6.1.1.4'
H 0.0000 0.0000 0.4930 10.5109 0.3229 26.1257 0.1402 3.1424 0.0408 57.7998 0.0030 'International Tables Vol C 4.2.6.8 and 6.1.1.4'
Cl 0.1484 0.1585 11.4604 0.0104 7.1964 1.1662 6.2556 18.5194 1.6455 47.7784 -9.5574 'International Tables Vol C 4.2.6.8 and 6.1.1.4'
N 0.0061 0.0033 12.2126 0.0057 3.1322 9.8933 2.0125 28.9975 1.1663 0.5826 -11.5290 'International Tables Vol C 4.2.6.8 and 6.1.1.4'
P 0.1023 0.0942 6.4345 1.9067 4.1791 27.1570 1.7800 0.5260 1.4908 68.1645 1.1149 'International Tables Vol C 4.2.6.8 and 6.1.1.4'
Ru -1.2594 0.8363 19.2674 0.8085 12.9182 8.4347 4.8634 24.7997 1.5676 94.2928 5.3787 'International Tables Vol C 4.2.6.8 and 6.1.1.4'

loop_
_exptl_crystal_face_index_h
_exptl_crystal_face_index_k
_exptl_crystal_face_index_l
_exptl_crystal_face_perp_dist
1 0 0 0.140
-1 0 0 0.140
0 1 0 0.020
0 -1 0 0.020
0 0 1 0.020
0 0 -1 0.080
-1 0 -1 0.153

loop_
_geom_angle_atom_site_label_1
_geom_angle_atom_site_label_2
_geom_angle_atom_site_label_3
_geom_angle
_geom_angle_publ_flag
N2 C1 N1 111.9(2) yes
N2 C1 H11 108.9 no
N1 C1 H11 108.2 no
N2 C1 H12 109.8 no
N1 C1 H12 108.1 no
H11 C1 H12 110.0 no
C3 C2 C11 119.9(3) yes
C3 C2 N1 122.6(3) yes
C11 C2 N1 117.4(3) yes
C2 C3 C4 120.6(4) yes
C2 C3 H31 120.2 no
C4 C3 H31 119.2 no
C3 C4 C5 120.6(4) yes
C3 C4 H41 119.1 no
C5 C4 H41 120.3 no
C4 C5 C6 120.7(3) yes
C4 C5 H51 120.3 no
C6 C5 H51 119.0 no
C5 C6 C7 122.8(4) yes
C5 C6 C11 119.2(4) yes
C7 C6 C11 118.0(4) yes
C6 C7 C8 121.6(4) yes
C6 C7 H71 118.4 no
C8 C7 H71 120.0 no
C7 C8 C9 120.8(4) yes
C7 C8 H81 119.8 no
C9 C8 H81 119.3 no
C8 C9 C10 119.8(4) yes
C8 C9 H91 120.5 no
C10 C9 H91 119.7 no
C9 C10 C11 120.7(3) yes
C9 C10 N2 121.8(3) yes
C11 C10 N2 117.4(3) yes
C6 C11 C10 119.0(3) yes
C6 C11 C2 119.1(3) yes
C10 C11 C2 121.9(3) yes
P2 C22 N2 115.0(2) yes
P2 C22 H221 108.0 no
N2 C22 H221 107.4 no
P2 C22 H222 108.1 no
N2 C22 H222 109.0 no
H221 C22 H222 109.3 no
P1 C21 N1 104.89(19) yes
P1 C21 H212 108.6 no
N1 C21 H212 108.9 no
P1 C21 H211 113.2 no
N1 C21 H211 112.3 no
H212 C21 H211 108.7 no
C32 C31 C36 118.4(3) yes
C32 C31 P1 119.6(2) yes
C36 C31 P1 121.6(2) yes
C31 C32 C33 121.0(3) yes
C31 C32 H321 119.5 no
C33 C32 H321 119.5 no
C32 C33 C34 119.6(4) yes
C32 C33 H331 119.7 no
C34 C33 H331 120.7 no
C33 C34 C35 120.5(3) yes
C33 C34 H341 119.8 no
C35 C34 H341 119.7 no
C34 C35 C36 120.4(4) yes
C34 C35 H351 120.1 no
C36 C35 H351 119.5 no
C35 C36 C31 119.9(3) yes
C35 C36 H361 120.3 no
C31 C36 H361 119.8 no
C42 C41 C46 116.8(3) yes
C42 C41 P1 119.4(3) yes
C46 C41 P1 123.8(3) yes
C41 C42 C43 121.5(4) yes
C41 C42 H421 119.1 no
C43 C42 H421 119.4 no
C42 C43 C44 120.4(4) yes
C42 C43 H431 119.7 no
C44 C43 H431 119.9 no
C43 C44 C45 119.3(4) yes
C43 C44 H441 120.1 no
C45 C44 H441 120.6 no
C44 C45 C46 121.0(4) yes
C44 C45 H451 119.8 no
C46 C45 H451 119.3 no
C45 C46 C41 121.0(4) yes
C45 C46 H461 120.2 no
C41 C46 H461 118.8 no
C52 C51 C56 118.6(3) yes
C52 C51 P2 119.8(2) yes
C56 C51 P2 121.2(2) yes
C51 C52 C53 121.0(3) yes
C51 C52 H521 119.7 no
C53 C52 H521 119.3 no
C52 C53 C54 119.4(3) yes
C52 C53 H531 120.3 no
C54 C53 H531 120.3 no
C53 C54 C55 120.1(3) yes
C53 C54 H541 119.7 no
C55 C54 H541 120.2 no
C54 C55 C56 120.6(3) yes
C54 C55 H551 119.5 no
C56 C55 H551 119.9 no
C51 C56 C55 120.3(3) yes
C51 C56 H561 118.9 no
C55 C56 H561 120.8 no
C62 C61 C66 118.1(3) yes
C62 C61 P2 120.7(2) yes
C66 C61 P2 121.2(2) yes
C61 C62 C63 121.2(3) yes
C61 C62 H621 119.7 no
C63 C62 H621 119.0 no
C62 C63 C64 119.7(3) yes
C62 C63 H631 119.8 no
C64 C63 H631 120.5 no
C63 C64 C65 120.1(3) yes
C63 C64 H641 119.8 no
C65 C64 H641 120.1 no
C64 C65 C66 120.6(3) yes
C64 C65 H651 120.2 no
C66 C65 H651 119.2 no
C61 C66 C65 120.3(3) yes
C61 C66 H661 120.2 no
C65 C66 H661 119.6 no
C72 C71 C76 117.8(3) yes
C72 C71 P3 118.1(2) yes
C76 C71 P3 124.0(2) yes
C71 C72 C73 121.5(3) yes
C71 C72 H721 118.7 no
C73 C72 H721 119.9 no
C72 C73 C74 120.1(3) yes
C72 C73 H731 119.9 no
C74 C73 H731 120.0 no
C73 C74 C75 119.5(3) yes
C73 C74 H741 120.6 no
C75 C74 H741 119.9 no
C74 C75 C76 120.5(4) yes
C74 C75 H751 119.5 no
C76 C75 H751 120.0 no
C71 C76 C75 120.4(4) yes
C71 C76 H761 119.3 no
C75 C76 H761 120.3 no
C82 C81 C86 118.1(3) yes
C82 C81 P3 122.3(2) yes
C86 C81 P3 119.5(2) yes
C81 C82 C83 120.9(3) yes
C81 C82 H821 119.5 no
C83 C82 H821 119.6 no
C82 C83 C84 120.4(3) yes
C82 C83 H831 119.8 no
C84 C83 H831 119.8 no
C83 C84 C85 119.5(3) yes
C83 C84 H841 120.4 no
C85 C84 H841 120.2 no
C84 C85 C86 120.4(3) yes
C84 C85 H851 119.7 no
C86 C85 H851 119.9 no
C81 C86 C85 120.7(3) yes
C81 C86 H861 119.2 no
C85 C86 H861 120.1 no
C92 C91 C96 117.4(3) yes
C92 C91 P3 122.2(2) yes
C96 C91 P3 120.2(2) yes
C91 C92 C93 120.4(3) yes
C91 C92 H921 119.1 no
C93 C92 H921 120.5 no
C92 C93 C94 120.8(4) yes
C92 C93 H931 119.7 no
C94 C93 H931 119.5 no
C93 C94 C95 119.3(3) yes
C93 C94 H941 120.2 no
C95 C94 H941 120.5 no
C94 C95 C96 119.5(3) yes
C94 C95 H951 120.0 no
C96 C95 H951 120.5 no
C95 C96 C91 122.5(3) yes
C95 C96 H961 119.0 no
C91 C96 H961 118.5 no
Cl3 C97 Cl4 115.8(3) yes
Cl3 C97 Cl5 106.4(4) yes
Cl4 C97 Cl5 27.5(3) yes
Cl3 C97 H971 110.2 no
Cl4 C97 H971 124.1 no
Cl5 C97 H971 110.2 no
Cl3 C97 H972 110.3 no
Cl4 C97 H972 82.8 no
Cl5 C97 H972 110.2 no
H971 C97 H972 109.5 no
Cl3 C97 H973 107.9 no
Cl4 C97 H973 107.9 no
Cl5 C97 H973 87.9 no
H971 C97 H973 25.0 no
H972 C97 H973 130.2 no
Cl3 C97 H974 107.9 no
Cl4 C97 H974 107.9 no
Cl5 C97 H974 134.0 no
H971 C97 H974 85.5 no
H972 C97 H974 27.7 no
H973 C97 H974 109.5 no
P3 Ru1 Cl1 85.50(3) yes
P3 Ru1 Cl2 96.83(3) yes
Cl1 Ru1 Cl2 176.17(3) yes
P3 Ru1 P2 98.10(3) yes
Cl1 Ru1 P2 99.37(3) yes
Cl2 Ru1 P2 83.33(3) yes
P3 Ru1 P1 103.14(3) yes
Cl1 Ru1 P1 94.88(3) yes
Cl2 Ru1 P1 81.65(3) yes
P2 Ru1 P1 155.23(3) yes
P3 Ru1 N1 170.83(6) yes
Cl1 Ru1 N1 92.31(6) yes
Cl2 Ru1 N1 84.91(6) yes
P2 Ru1 N1 91.04(6) yes
P1 Ru1 N1 68.13(6) yes
C91 P3 C71 100.08(13) yes
C91 P3 C81 99.40(14) yes
C71 P3 C81 102.16(13) yes
C91 P3 Ru1 117.93(10) yes
C71 P3 Ru1 116.47(10) yes
C81 P3 Ru1 117.71(10) yes
C22 P2 C61 98.96(14) yes
C22 P2 C51 97.28(14) yes
C61 P2 C51 101.79(13) yes
C22 P2 Ru1 107.82(11) yes
C61 P2 Ru1 120.01(9) yes
C51 P2 Ru1 125.64(10) yes
C21 P1 C31 101.77(14) yes
C21 P1 C41 105.11(14) yes
C31 P1 C41 101.40(14) yes
C21 P1 Ru1 87.26(10) yes
C31 P1 Ru1 131.78(11) yes
C41 P1 Ru1 121.99(10) yes
C22 N2 C1 115.9(2) yes
C22 N2 C10 119.5(3) yes
C1 N2 C10 113.6(3) yes
C1 N1 C21 108.5(2) yes
C1 N1 C2 106.9(2) yes
C21 N1 C2 114.7(2) yes
C1 N1 Ru1 115.38(17) yes
C21 N1 Ru1 96.03(16) yes
C2 N1 Ru1 115.06(17) yes

loop_
_geom_bond_atom_site_label_1
_geom_bond_atom_site_label_2
_geom_bond_distance
_geom_bond_publ_flag
C1 N2 1.427(4) yes
C1 N1 1.496(4) yes
C1 H11 0.972 no
C1 H12 0.979 no
C2 C3 1.372(5) yes
C2 C11 1.420(5) yes
C2 N1 1.451(4) yes
C3 C4 1.414(5) yes
C3 H31 0.928 no
C4 C5 1.370(6) yes
C4 H41 0.927 no
C5 C6 1.400(6) yes
C5 H51 0.927 no
C6 C7 1.409(6) yes
C6 C11 1.436(4) yes
C7 C8 1.369(6) yes
C7 H71 0.932 no
C8 C9 1.399(5) yes
C8 H81 0.925 no
C9 C10 1.382(5) yes
C9 H91 0.937 no
C10 C11 1.424(5) yes
C10 N2 1.409(4) yes
C22 P2 1.878(3) yes
C22 N2 1.464(4) yes
C22 H221 0.969 no
C22 H222 0.972 no
C21 P1 1.842(3) yes
C21 N1 1.495(4) yes
C21 H212 0.962 no
C21 H211 0.963 no
C31 C32 1.396(5) yes
C31 C36 1.386(5) yes
C31 P1 1.839(3) yes
C32 C33 1.382(5) yes
C32 H321 0.933 no
C33 C34 1.363(6) yes
C33 H331 0.933 no
C34 C35 1.373(6) yes
C34 H341 0.937 no
C35 C36 1.390(5) yes
C35 H351 0.927 no
C36 H361 0.933 no
C41 C42 1.371(5) yes
C41 C46 1.377(5) yes
C41 P1 1.834(3) yes
C42 C43 1.386(5) yes
C42 H421 0.940 no
C43 C44 1.348(5) yes
C43 H431 0.932 no
C44 C45 1.345(5) yes
C44 H441 0.934 no
C45 C46 1.382(5) yes
C45 H451 0.934 no
C46 H461 0.932 no
C51 C52 1.393(4) yes
C51 C56 1.392(4) yes
C51 P2 1.848(3) yes
C52 C53 1.390(4) yes
C52 H521 0.927 no
C53 C54 1.393(5) yes
C53 H531 0.930 no
C54 C55 1.366(5) yes
C54 H541 0.931 no
C55 C56 1.391(4) yes
C55 H551 0.935 no
C56 H561 0.937 no
C61 C62 1.388(4) yes
C61 C66 1.401(4) yes
C61 P2 1.852(3) yes
C62 C63 1.398(4) yes
C62 H621 0.936 no
C63 C64 1.382(5) yes
C63 H631 0.928 no
C64 C65 1.367(5) yes
C64 H641 0.927 no
C65 C66 1.399(4) yes
C65 H651 0.931 no
C66 H661 0.931 no
C71 C72 1.395(4) yes
C71 C76 1.388(5) yes
C71 P3 1.836(3) yes
C72 C73 1.375(4) yes
C72 H721 0.928 no
C73 C74 1.371(5) yes
C73 H731 0.934 no
C74 C75 1.382(6) yes
C74 H741 0.935 no
C75 C76 1.385(5) yes
C75 H751 0.943 no
C76 H761 0.942 no
C81 C82 1.391(4) yes
C81 C86 1.393(4) yes
C81 P3 1.830(3) yes
C82 C83 1.387(4) yes
C82 H821 0.932 no
C83 C84 1.375(5) yes
C83 H831 0.942 no
C84 C85 1.382(4) yes
C84 H841 0.933 no
C85 C86 1.387(4) yes
C85 H851 0.940 no
C86 H861 0.934 no
C91 C92 1.394(5) yes
C91 C96 1.369(4) yes
C91 P3 1.860(3) yes
C92 C93 1.397(5) yes
C92 H921 0.940 no
C93 C94 1.366(5) yes
C93 H931 0.937 no
C94 C95 1.380(5) yes
C94 H941 0.936 no
C95 C96 1.386(5) yes
C95 H951 0.928 no
C96 H961 0.937 no
C97 Cl3 1.758(5) yes
C97 Cl4 1.717(5) yes
C97 Cl5 1.690(7) yes
C97 H971 0.950 no
C97 H972 0.950 no
C97 H973 0.950 no
C97 H974 0.950 no
Ru1 P3 2.2994(8) yes
Ru1 Cl1 2.4217(7) yes
Ru1 Cl2 2.4216(7) yes
Ru1 P2 2.4100(8) yes
Ru1 P1 2.3689(8) yes
Ru1 N1 2.368(2) yes
